data_7135698
loop_
_publ_author_name
'Sawano, Takahiro'
'Murata, Kayo'
'Suzaki, Tomoaki'
'Urasawa, Kazuki'
'Kobayashi, Manami'
'Aso, Ryota'
'Ozasa, Kazuki'
'Ishikawa, Eri'
'Takeuchi, Ryo'

_publ_section_title
;
 Synthesis of planar chiral biferrocenes by iridium-catalyzed [2+2+2]
 cycloaddition of biferrocene-linked diynes with nitriles: asymmetric
 desymmetrization and kinetic resolution.
;
_journal_issue 33
_journal_name_full 'Chemical communications (Cambridge, England)'
_journal_page_first 8451
_journal_page_last 8455
_journal_paper_doi 10.1039/d6cc00435k
_journal_volume 62
_journal_year 2026
_chemical_formula_moiety '2(C36 H26 Fe2)'
_chemical_formula_sum 'C72 H52 Fe4'
_chemical_formula_weight 1140.53
_space_group_crystal_system triclinic
_space_group_IT_number 2
_space_group_name_Hall '-P 1'
_space_group_name_H-M_alt 'P -1'
_atom_sites_solution_hydrogens geom
_atom_sites_solution_primary dual
_audit_creation_date 2026-03-08
_audit_creation_method
;
Olex2 1.5-ac7-018
(compiled 2025.08.06 svn.rb7424aed for Rigaku Oxford Diffraction, GUI svn.r7314)
;
_audit_update_record
;
2026-03-23 deposited with the CCDC.	2026-04-02 downloaded from the CCDC.
;
_cell_angle_alpha 87.741(2)
_cell_angle_beta 70.757(2)
_cell_angle_gamma 73.585(2)
_cell_formula_units_Z 2
_cell_length_a 12.3172(2)
_cell_length_b 13.1072(3)
_cell_length_c 17.4271(3)
_cell_measurement_reflns_used 19611
_cell_measurement_temperature 99.97(11)
_cell_measurement_theta_max 79.2790
_cell_measurement_theta_min 3.9530
_cell_volume 2543.55(9)
_computing_cell_refinement 'CrysAlisPro 1.171.44.128a (Rigaku OD, 2025)'
_computing_data_collection 'CrysAlisPro system (CCD 44.128a 64-bit (release 04-11-2025))'
_computing_data_reduction 'CrysAlisPro 1.171.44.128a (Rigaku OD, 2025)'
_computing_molecular_graphics 'Olex2 1.5-ac7-018 (Dolomanov et al., 2009)'
_computing_publication_material 'Olex2 1.5-ac7-018 (Dolomanov et al., 2009)'
_computing_structure_refinement 'SHELXL 2018/3 (Sheldrick, 2015)'
_computing_structure_solution 'SHELXT 2018/2 (Sheldrick, 2018)'
_diffrn_ambient_environment N~2~
_diffrn_ambient_temperature 99.97(11)
_diffrn_detector 'Hybrid Pixel Array Detector'
_diffrn_detector_area_resol_mean 10.0000
_diffrn_detector_type HyPix
_diffrn_measured_fraction_theta_full 0.999
_diffrn_measured_fraction_theta_max 0.952
_diffrn_measurement_details
;
List of Runs (angles in degrees, time in seconds):

  # Type    Start    End  Width  t~exp~   \w     \q     \k     \f   Frames
#--------------------------------------------------------------------------
  1  \w     50.00 103.00   0.50    0.62    --  113.25-125.00 -60.00  106
  2  \w     44.00 110.00   0.50    0.62    --  113.25-125.00 -30.00  132
  3  \w     42.00  67.00   0.50    0.62    --  113.25-125.00   0.00   50
  4  \w     69.00 109.00   0.50    0.62    --  113.25-125.00  60.00   80
  5  \w     81.00 106.00   0.50    0.62    --  113.25 -99.00  90.00   50
  6  \w     42.00  77.00   0.50    0.62    --  113.25 -99.00  90.00   70
  7  \w     42.00  95.00   0.50    0.62    --  113.25 -99.00 150.00  106
  8  \w     58.00 106.00   0.50    0.62    --  113.25 -99.00  60.00   96
  9  \w     86.00 111.00   0.50    0.62    --  113.25-125.00   0.00   50
 10  \w     42.00 106.00   0.50    0.62    --  113.25 -99.00 -30.00  128
 11  \w     48.00  73.00   0.50    0.62    --  113.25 -99.00-150.00   50
 12  \w     43.00 106.00   0.50    0.62    --  113.25 -99.00-180.00  126
 13  \w     80.00 106.00   0.50    0.62    --  113.25 -99.00-150.00   52
 14  \w     35.00  89.00   0.50    0.16    --   48.61-125.00 -30.00  108
 15  \w    -21.00   4.00   0.50    0.16    --   48.61 -20.00 111.00   50
 16  \w     44.00  79.00   0.50    0.62    --  113.25 -77.00  90.00   70
 17  \w    119.00 145.00   0.50    0.62    --  113.25  38.00-150.00   52
 18  \w     91.00 138.00   0.50    0.62    --  113.25  77.00 -90.00   94
 19  \w    143.00 173.00   0.50    0.62    --  113.25  77.00 -90.00   60
 20  \w    149.00 175.00   0.50    0.62    --  113.25  38.00-150.00   52
 21  \w     61.00 106.00   0.50    0.16    --   48.61  20.00 -81.00   90
 22  \w     91.00 178.00   0.50    0.62    --  113.25  77.00   0.00  174
 23  \w    105.00 177.00   0.50    0.62    --  113.25  57.00 -30.00  144
 24  \w    109.00 149.00   0.50    0.62    --  113.25  20.00 -81.00   80
 25  \w    -59.00  18.00   0.50    0.16    --  -48.61  57.00-180.00  154
 26  \w    -21.00  27.00   0.50    0.16    --  -48.61  19.00 120.00   96
 27  \w    -22.00  21.00   0.50    0.16    --  -48.61  19.00  60.00   86
 28  \w    -23.00   9.00   0.50    0.16    --  -48.61  20.00 -81.00   64
 29  \w    -90.00 -64.00   0.50    0.62    --  -91.75  77.00 -90.00   52
 30  \w    -64.00 -38.00   0.50    0.62    --  -91.75  57.00-120.00   52
 31  \w    -66.00 -21.00   0.50    0.62    --  -91.75  57.00 -90.00   90
 32  \w    -62.00 -35.00   0.50    0.62    --  -91.75  57.00   0.00   54
 33  \w    -54.00 -19.00   0.50    0.62    --  -91.75  57.00  30.00   70
 34  \w    -65.00 -24.00   0.50    0.62    --  -91.75  57.00  90.00   82
 35  \w    -69.00 -43.00   0.50    0.62    --  -91.75 125.00   0.00   52
 36  \w    -83.00 -37.00   0.50    0.62    --  -91.75 125.00 -30.00   92
 37  \w    -90.00 -36.00   0.50    0.16    --  -48.61 -20.00 111.00  108
 38  \w   -122.00 -97.00   0.50    0.16    --  -48.61 -20.00 111.00   50
 39  \w   -157.00 -84.00   0.50    0.62    --  -91.75 -20.00 111.00  146
 40  \w   -159.00 -79.00   0.50    0.62    --  -91.75 -19.00  60.00  160
 41  \w   -160.00 -69.00   0.50    0.62    --  -91.75 -77.00-180.00  182
 42  \w   -120.00 -80.00   0.50    0.16    --  -48.61-125.00-150.00   80
 43  \w   -120.00 -95.00   0.50    0.16    --  -48.61-125.00  30.00   50
;
_diffrn_measurement_device 'four-circle diffractometer'
_diffrn_measurement_device_type 'XtaLAB Synergy, Dualflex, HyPix'
_diffrn_measurement_method '\w scans'
_diffrn_orient_matrix_type 'CrysAlisPro convention (1999,Acta A55,543-557)'
_diffrn_orient_matrix_UB_11 -0.1376562000
_diffrn_orient_matrix_UB_12 0.0401744000
_diffrn_orient_matrix_UB_13 0.0237668000
_diffrn_orient_matrix_UB_21 -0.0063539000
_diffrn_orient_matrix_UB_22 -0.1158762000
_diffrn_orient_matrix_UB_23 0.0062731000
_diffrn_orient_matrix_UB_31 -0.0110087000
_diffrn_orient_matrix_UB_32 0.0050278000
_diffrn_orient_matrix_UB_33 0.0905189000
_diffrn_radiation_monochromator mirror
_diffrn_radiation_probe x-ray
_diffrn_radiation_type 'Cu K\a'
_diffrn_radiation_wavelength 1.54184
_diffrn_reflns_av_R_equivalents 0.0316
_diffrn_reflns_av_unetI/netI 0.0307
_diffrn_reflns_Laue_measured_fraction_full 0.999
_diffrn_reflns_Laue_measured_fraction_max 0.952
_diffrn_reflns_limit_h_max 15
_diffrn_reflns_limit_h_min -15
_diffrn_reflns_limit_k_max 16
_diffrn_reflns_limit_k_min -16
_diffrn_reflns_limit_l_max 21
_diffrn_reflns_limit_l_min -18
_diffrn_reflns_number 34367
_diffrn_reflns_point_group_measured_fraction_full 0.999
_diffrn_reflns_point_group_measured_fraction_max 0.952
_diffrn_reflns_theta_full 67.684
_diffrn_reflns_theta_max 79.554
_diffrn_reflns_theta_min 2.690
_diffrn_source 'micro-focus sealed X-ray tube'
_diffrn_source_type 'PhotonJet (Cu) X-ray Source'
_exptl_absorpt_coefficient_mu 9.318
_exptl_absorpt_correction_T_max 0.948
_exptl_absorpt_correction_T_min 0.258
_exptl_absorpt_correction_type gaussian
_exptl_absorpt_process_details
;
CrysAlisPro 1.171.44.128a (Rigaku Oxford Diffraction, 2025)
Numerical absorption correction based on gaussian integration over
a multifaceted crystal model
Empirical absorption correction using spherical harmonics,
implemented in SCALE3 ABSPACK scaling algorithm.
;
_exptl_crystal_colour 'clear light orange'
_exptl_crystal_density_diffrn 1.489
_exptl_crystal_description block
_exptl_crystal_F_000 1176
_exptl_crystal_preparation recrystalization
_exptl_crystal_size_max 0.24
_exptl_crystal_size_mid 0.11
_exptl_crystal_size_min 0.08
_refine_diff_density_max 0.341
_refine_diff_density_min -0.484
_refine_diff_density_rms 0.054
_refine_ls_extinction_method none
_refine_ls_goodness_of_fit_ref 1.033
_refine_ls_hydrogen_treatment constr
_refine_ls_matrix_type full
_refine_ls_number_parameters 685
_refine_ls_number_reflns 10526
_refine_ls_number_restraints 0
_refine_ls_restrained_S_all 1.033
_refine_ls_R_factor_all 0.0315
_refine_ls_R_factor_gt 0.0291
_refine_ls_shift/su_max 0.003
_refine_ls_shift/su_mean 0.000
_refine_ls_structure_factor_coef Fsqd
_refine_ls_weighting_details 'w=1/[\s^2^(Fo^2^)+(0.0277P)^2^+1.7740P] where P=(Fo^2^+2Fc^2^)/3'
_refine_ls_weighting_scheme calc
_refine_ls_wR_factor_gt 0.0701
_refine_ls_wR_factor_ref 0.0711
_reflns_Friedel_coverage 0.000
_reflns_number_gt 9924
_reflns_number_total 10526
_reflns_threshold_expression 'I > 2\s(I)'
_cod_data_source_file d6cc00435k2.cif
_cod_data_source_block exp_142_autored
_cod_depositor_comments 'Adding full bibliography for 7135696--7135704.cif.'
_cod_database_code 7135698
_shelx_shelxl_version_number 2018/3
_chemical_oxdiff_formula C36H26Fe2
_chemical_oxdiff_usercomment acetone
_shelx_space_group_comment
;
The symmetry employed for this shelxl refinement is uniquely defined
by the following loop, which should always be used as a source of
symmetry information in preference to the above space-group names.
They are only intended as comments.
;
_shelx_estimated_absorpt_t_max 0.523
_shelx_estimated_absorpt_t_min 0.213
_diffrn_oxdiff_digest_od_ed
;

;
_diffrn_oxdiff_measurement_exp_name exp_142.par
_olex2_refinement_description
;
1. Fixed Uiso
 At 1.2 times of:
  All C(H) groups
2.a Aromatic/amide H refined with riding coordinates:
 C005(H005), C008(H008), C00E(H00E), C00I(H00I), C00M(H00M), C00P(H00P),
 C00Q(H00Q), C00R(H00R), C00S(H00S), C00T(H00T), C00U(H00U), C00V(H00V),
 C00X(H00X), C010(H010), C011(H011), C012(H012), C014(H014), C015(H015),
 C016(H016), C017(H017), C018(H018), C019(H019), C01A(H01A), C01B(H01B),
 C01C(H01C), C01D(H01D), C01E(H01E), C01F(H01F), C01G(H01G), C01I(H01I),
 C01J(H01J), C01K(H01K), C01L(H01L), C01M(H01M), C01N(H01N), C01O(H01O),
 C01P(H01P), C01Q(H01Q), C01R(H01R), C01S(H01S), C01T(H01T), C01U(H01U),
 C01V(H01V), C01W(H01W), C01X(H01X), C01Y(H01Y), C01Z(H01Z), C020(H020),
 C021(H021), C022(H022), C023(H023), C024(H024)
;
_olex2_submission_special_instructions 'No special instructions were received'
_oxdiff_exptl_absorpt_empirical_details
;
Empirical correction (ABSPACK) includes:
- Absorption correction using spherical harmonics
- Frame scaling
;
_oxdiff_exptl_absorpt_empirical_full_max 1.316
_oxdiff_exptl_absorpt_empirical_full_min 0.769

loop_
_space_group_symop_operation_xyz
'x, y, z'
'-x, -y, -z'

loop_
_atom_site_label
_atom_site_type_symbol
_atom_site_fract_x
_atom_site_fract_y
_atom_site_fract_z
_atom_site_U_iso_or_equiv
_atom_site_adp_type
_atom_site_occupancy
_atom_site_site_symmetry_order
_atom_site_calc_flag
_atom_site_refinement_flags_posn
_atom_site_refinement_flags_adp
_atom_site_refinement_flags_occupancy
_atom_site_disorder_assembly
_atom_site_disorder_group
Fe01 Fe 0.61617(2) 0.96752(2) 0.33251(2) 0.01290(6) Uani 1 1 d . . . . .
Fe02 Fe 0.36993(2) 0.51575(2) 0.36792(2) 0.01295(6) Uani 1 1 d . . . . .
Fe03 Fe 0.66397(2) 0.44511(2) 0.11876(2) 0.01338(6) Uani 1 1 d . . . . .
Fe04 Fe 0.38239(2) 1.03359(2) 0.16846(2) 0.01395(6) Uani 1 1 d . . . . .
C005 C 0.36374(15) 0.37531(12) 0.32355(10) 0.0145(3) Uani 1 1 d . . . . .
H005 H 0.313162 0.368377 0.294255 0.017 Uiso 1 1 calc R U . . .
C006 C 0.67469(15) 1.03935(13) 0.22597(10) 0.0153(3) Uani 1 1 d . . . . .
C007 C 0.83569(15) 0.44190(14) 0.35763(10) 0.0163(3) Uani 1 1 d . . . . .
C008 C 0.33372(15) 0.37694(13) 0.40952(10) 0.0171(3) Uani 1 1 d . . . . .
H008 H 0.260395 0.370510 0.447262 0.020 Uiso 1 1 calc R U . . .
C009 C 0.54836(15) 1.08937(12) 0.26622(10) 0.0143(3) Uani 1 1 d . . . . .
C00A C 0.39592(15) 0.47656(13) 0.14030(10) 0.0164(3) Uani 1 1 d . . . . .
C00B C 0.48243(14) 0.38579(12) 0.28806(10) 0.0136(3) Uani 1 1 d . . . . .
C00C C 0.52502(15) 0.39576(13) 0.35449(10) 0.0153(3) Uani 1 1 d . . . . .
C00D C 0.50967(15) 0.40421(13) 0.13406(10) 0.0145(3) Uani 1 1 d . . . . .
C00E C 0.60227(15) 0.35462(13) 0.06003(10) 0.0171(3) Uani 1 1 d . . . . .
H00E H 0.598155 0.363738 0.006606 0.021 Uiso 1 1 calc R U . . .
C00F C 0.85717(15) 0.87887(14) 0.00589(10) 0.0180(3) Uani 1 1 d . . . . .
C00G C 0.29927(16) 0.53720(14) 0.14672(10) 0.0180(3) Uani 1 1 d . . . . .
C00H C 0.18470(15) 0.61142(14) 0.15414(10) 0.0168(3) Uani 1 1 d . . . . .
C00I C 1.03755(16) 0.37762(15) 0.36338(11) 0.0210(4) Uani 1 1 d . . . . .
H00I H 1.107451 0.320466 0.358589 0.025 Uiso 1 1 calc R U . . .
C00J C 0.26733(15) 1.10905(13) 0.35019(10) 0.0174(3) Uani 1 1 d . . . . .
C00K C 0.45411(15) 1.11595(12) 0.22895(10) 0.0146(3) Uani 1 1 d . . . . .
C00L C 0.55244(14) 0.36947(12) 0.20121(10) 0.0137(3) Uani 1 1 d . . . . .
C00M C 0.43209(15) 0.38982(13) 0.42937(10) 0.0167(3) Uani 1 1 d . . . . .
H00M H 0.436021 0.393820 0.482659 0.020 Uiso 1 1 calc R U . . .
C00N C 0.14579(15) 1.05501(15) 0.49339(10) 0.0191(3) Uani 1 1 d . . . . .
C00O C 0.63792(15) 0.40995(13) 0.34920(10) 0.0168(3) Uani 1 1 d . . . . .
C00P C 0.63500(17) 0.87317(14) 0.42739(11) 0.0198(3) Uani 1 1 d . . . . .
H00P H 0.657584 0.889790 0.471443 0.024 Uiso 1 1 calc R U . . .
C00Q C 0.24480(16) 0.63955(13) 0.34184(11) 0.0195(3) Uani 1 1 d . . . . .
H00Q H 0.192220 0.634043 0.313750 0.023 Uiso 1 1 calc R U . . .
C00R C 0.51564(16) 0.89701(14) 0.42589(11) 0.0195(3) Uani 1 1 d . . . . .
H00R H 0.444707 0.932157 0.468724 0.023 Uiso 1 1 calc R U . . .
C00S C 0.94047(16) 0.35867(14) 0.34898(10) 0.0187(3) Uani 1 1 d . . . . .
H00S H 0.945005 0.288655 0.333110 0.022 Uiso 1 1 calc R U . . .
C00T C 0.70117(15) 0.28947(13) 0.08084(11) 0.0176(3) Uani 1 1 d . . . . .
H00T H 0.774587 0.247162 0.043757 0.021 Uiso 1 1 calc R U . . .
C00U C 0.53561(16) 1.12932(13) 0.34530(10) 0.0166(3) Uani 1 1 d . . . . .
H00U H 0.462066 1.165609 0.385536 0.020 Uiso 1 1 calc R U . . .
C00V C 0.67082(15) 0.29880(13) 0.16710(10) 0.0161(3) Uani 1 1 d . . . . .
H00V H 0.721135 0.263716 0.197104 0.019 Uiso 1 1 calc R U . . .
C00W C 0.32668(15) 1.13420(13) 0.26933(10) 0.0161(3) Uani 1 1 d . . . . .
C00X C 0.73743(16) 1.04953(14) 0.28053(11) 0.0180(3) Uani 1 1 d . . . . .
H00X H 0.821547 1.023454 0.269833 0.022 Uiso 1 1 calc R U . . .
C00Y C 0.21153(15) 1.08854(14) 0.41662(11) 0.0186(3) Uani 1 1 d . . . . .
C00Z C 0.78622(16) 0.94025(14) 0.08123(11) 0.0197(3) Uani 1 1 d . . . . .
C010 C 0.52127(16) 0.85888(13) 0.34888(11) 0.0191(3) Uani 1 1 d . . . . .
H010 H 0.454677 0.864558 0.331243 0.023 Uiso 1 1 calc R U . . .
C011 C 0.81597(16) 0.48904(15) 0.05791(11) 0.0213(4) Uani 1 1 d . . . . .
H011 H 0.888230 0.445046 0.020827 0.026 Uiso 1 1 calc R U . . .
C012 C 0.35565(16) 1.18968(13) 0.13818(11) 0.0187(3) Uani 1 1 d . . . . .
H012 H 0.341106 1.217879 0.090277 0.022 Uiso 1 1 calc R U . . .
C013 C 0.73115(15) 0.98667(14) 0.14660(10) 0.0178(3) Uani 1 1 d . . . . .
C014 C 0.65097(16) 1.10563(13) 0.35338(11) 0.0183(3) Uani 1 1 d . . . . .
H014 H 0.667669 1.124094 0.399599 0.022 Uiso 1 1 calc R U . . .
C015 C 0.32167(17) 0.64806(14) 0.44463(11) 0.0199(3) Uani 1 1 d . . . . .
H015 H 0.329664 0.649425 0.496937 0.024 Uiso 1 1 calc R U . . .
C016 C 0.36159(17) 0.94984(14) 0.07926(11) 0.0219(4) Uani 1 1 d . . . . .
H016 H 0.343515 0.977754 0.032334 0.026 Uiso 1 1 calc R U . . .
C017 C 0.08186(17) 0.57704(15) 0.17413(11) 0.0227(4) Uani 1 1 d . . . . .
H017 H 0.087159 0.504108 0.183183 0.027 Uiso 1 1 calc R U . . .
C018 C 0.78789(16) 0.50187(15) 0.14383(11) 0.0213(4) Uani 1 1 d . . . . .
H018 H 0.838325 0.467707 0.174003 0.026 Uiso 1 1 calc R U . . .
C019 C 0.83249(16) 0.54506(14) 0.37806(11) 0.0207(4) Uani 1 1 d . . . . .
H019 H 0.762953 0.602627 0.382856 0.025 Uiso 1 1 calc R U . . .
C01A C -0.02798(17) 0.64922(16) 0.18080(12) 0.0261(4) Uani 1 1 d . . . . .
H01A H -0.097575 0.625324 0.193798 0.031 Uiso 1 1 calc R U . . .
C01B C 0.47006(16) 1.14999(13) 0.14802(10) 0.0170(3) Uani 1 1 d . . . . .
H01B H 0.544913 1.146636 0.107398 0.020 Uiso 1 1 calc R U . . .
C01C C 0.22018(16) 0.63691(14) 0.42756(11) 0.0196(3) Uani 1 1 d . . . . .
H01C H 0.148477 0.629061 0.466553 0.023 Uiso 1 1 calc R U . . .
C01D C 0.36156(17) 0.65185(13) 0.30559(11) 0.0198(3) Uani 1 1 d . . . . .
H01D H 0.400814 0.656024 0.249113 0.024 Uiso 1 1 calc R U . . .
C01E C 0.62666(16) 0.60728(13) 0.11080(11) 0.0202(4) Uani 1 1 d . . . . .
H01E H 0.550934 0.655717 0.115000 0.024 Uiso 1 1 calc R U . . .
C01F C 0.67131(17) 0.57468(14) 0.17656(11) 0.0206(4) Uani 1 1 d . . . . .
H01F H 0.630401 0.597572 0.232299 0.025 Uiso 1 1 calc R U . . .
C01G C 0.17545(16) 0.71919(15) 0.14222(11) 0.0216(4) Uani 1 1 d . . . . .
H01G H 0.244874 0.743353 0.129172 0.026 Uiso 1 1 calc R U . . .
C01H C 0.73063(16) 0.42193(14) 0.35000(10) 0.0188(3) Uani 1 1 d . . . . .
C01I C 0.27647(17) 0.94410(14) 0.15656(11) 0.0219(4) Uani 1 1 d . . . . .
H01I H 0.191660 0.967783 0.170371 0.026 Uiso 1 1 calc R U . . .
C01J C 0.46588(17) 0.87362(13) 0.16497(11) 0.0206(4) Uani 1 1 d . . . . .
H01J H 0.529599 0.841959 0.185363 0.025 Uiso 1 1 calc R U . . .
C01K C 0.64413(16) 0.81073(13) 0.30282(11) 0.0187(3) Uani 1 1 d . . . . .
H01K H 0.673821 0.778216 0.249343 0.022 Uiso 1 1 calc R U . . .
C01L C 0.93922(17) 0.91878(15) -0.05485(11) 0.0231(4) Uani 1 1 d . . . . .
H01L H 0.945561 0.987978 -0.047280 0.028 Uiso 1 1 calc R U . . .
C01M C 0.40923(17) 0.65682(13) 0.36901(11) 0.0203(3) Uani 1 1 d . . . . .
H01M H 0.486187 0.664622 0.362145 0.024 Uiso 1 1 calc R U . . .
C01N C 0.93028(17) 0.56363(15) 0.39133(12) 0.0254(4) Uani 1 1 d . . . . .
H01N H 0.927559 0.633965 0.405020 0.030 Uiso 1 1 calc R U . . .
C01O C 0.71476(16) 0.82011(13) 0.35152(11) 0.0194(3) Uani 1 1 d . . . . .
H01O H 0.799741 0.795351 0.335989 0.023 Uiso 1 1 calc R U . . .
C01P C 0.84839(16) 0.77715(15) -0.00671(11) 0.0230(4) Uani 1 1 d . . . . .
H01P H 0.792944 0.749292 0.033898 0.028 Uiso 1 1 calc R U . . .
C01Q C -0.03702(17) 0.75575(16) 0.16866(11) 0.0243(4) Uani 1 1 d . . . . .
H01Q H -0.112613 0.804855 0.173437 0.029 Uiso 1 1 calc R U . . .
C01R C 0.47838(17) 0.90652(14) 0.08449(11) 0.0220(4) Uani 1 1 d . . . . .
H01R H 0.551952 0.900563 0.041702 0.026 Uiso 1 1 calc R U . . .
C01S C 0.06496(17) 0.79094(15) 0.14941(12) 0.0252(4) Uani 1 1 d . . . . .
H01S H 0.058863 0.864149 0.141196 0.030 Uiso 1 1 calc R U . . .
C01T C 0.34094(17) 0.89654(14) 0.20963(11) 0.0212(4) Uani 1 1 d . . . . .
H01T H 0.306691 0.882604 0.264958 0.025 Uiso 1 1 calc R U . . .
C01U C 0.71624(17) 0.55400(14) 0.03771(11) 0.0207(4) Uani 1 1 d . . . . .
H01U H 0.710366 0.560710 -0.015360 0.025 Uiso 1 1 calc R U . . .
C01V C 0.26699(15) 1.17988(13) 0.21231(11) 0.0180(3) Uani 1 1 d . . . . .
H01V H 0.182867 1.199972 0.222533 0.022 Uiso 1 1 calc R U . . .
C01W C 0.92052(18) 0.71696(16) -0.07838(12) 0.0270(4) Uani 1 1 d . . . . .
H01W H 0.914142 0.647994 -0.086728 0.032 Uiso 1 1 calc R U . . .
C01X C 1.01114(18) 0.85722(17) -0.12601(12) 0.0293(4) Uani 1 1 d . . . . .
H01X H 1.067136 0.884299 -0.166821 0.035 Uiso 1 1 calc R U . . .
C01Y C 1.03243(16) 0.48001(16) 0.38475(11) 0.0227(4) Uani 1 1 d . . . . .
H01Y H 1.098664 0.493056 0.394902 0.027 Uiso 1 1 calc R U . . .
C01Z C 1.00196(18) 0.75681(17) -0.13798(12) 0.0286(4) Uani 1 1 d . . . . .
H01Z H 1.051313 0.715162 -0.186930 0.034 Uiso 1 1 calc R U . . .
C020 C 0.16280(17) 0.94661(16) 0.50519(12) 0.0254(4) Uani 1 1 d . . . . .
H020 H 0.219272 0.895527 0.463470 0.030 Uiso 1 1 calc R U . . .
C021 C 0.06250(18) 1.12899(17) 0.55534(12) 0.0283(4) Uani 1 1 d . . . . .
H021 H 0.050042 1.203116 0.548050 0.034 Uiso 1 1 calc R U . . .
C022 C 0.0976(2) 0.91327(19) 0.57755(13) 0.0343(5) Uani 1 1 d . . . . .
H022 H 0.109823 0.839247 0.585270 0.041 Uiso 1 1 calc R U . . .
C023 C -0.00254(19) 1.0939(2) 0.62809(12) 0.0351(5) Uani 1 1 d . . . . .
H023 H -0.058903 1.144280 0.670368 0.042 Uiso 1 1 calc R U . . .
C024 C 0.01497(19) 0.9864(2) 0.63859(12) 0.0352(5) Uani 1 1 d . . . . .
H024 H -0.029866 0.962699 0.687872 0.042 Uiso 1 1 calc R U . . .

loop_
_atom_site_aniso_label
_atom_site_aniso_U_11
_atom_site_aniso_U_22
_atom_site_aniso_U_33
_atom_site_aniso_U_23
_atom_site_aniso_U_13
_atom_site_aniso_U_12
Fe01 0.01420(12) 0.01180(12) 0.01318(12) 0.00169(9) -0.00485(9) -0.00424(9)
Fe02 0.01379(12) 0.01268(12) 0.01267(12) 0.00072(9) -0.00413(9) -0.00453(9)
Fe03 0.01339(12) 0.01336(12) 0.01375(12) 0.00067(9) -0.00361(9) -0.00543(9)
Fe04 0.01576(13) 0.01280(12) 0.01461(13) 0.00088(9) -0.00610(10) -0.00485(9)
C005 0.0153(8) 0.0124(7) 0.0168(8) 0.0003(6) -0.0052(6) -0.0053(6)
C006 0.0178(8) 0.0147(8) 0.0150(8) 0.0048(6) -0.0056(6) -0.0073(6)
C007 0.0170(8) 0.0233(8) 0.0104(7) 0.0034(6) -0.0047(6) -0.0088(7)
C008 0.0178(8) 0.0148(8) 0.0185(8) 0.0030(6) -0.0043(7) -0.0068(6)
C009 0.0172(8) 0.0102(7) 0.0158(8) 0.0026(6) -0.0052(6) -0.0053(6)
C00A 0.0198(8) 0.0187(8) 0.0138(8) 0.0013(6) -0.0076(6) -0.0080(7)
C00B 0.0137(7) 0.0105(7) 0.0170(8) 0.0009(6) -0.0057(6) -0.0034(6)
C00C 0.0155(8) 0.0145(8) 0.0178(8) 0.0034(6) -0.0078(6) -0.0050(6)
C00D 0.0148(8) 0.0154(8) 0.0151(8) 0.0007(6) -0.0049(6) -0.0069(6)
C00E 0.0194(8) 0.0183(8) 0.0153(8) -0.0002(6) -0.0050(7) -0.0087(7)
C00F 0.0144(8) 0.0230(9) 0.0153(8) 0.0017(7) -0.0057(6) -0.0026(7)
C00G 0.0205(9) 0.0207(8) 0.0143(8) 0.0007(6) -0.0070(7) -0.0066(7)
C00H 0.0176(8) 0.0203(8) 0.0129(8) -0.0010(6) -0.0074(6) -0.0029(7)
C00I 0.0153(8) 0.0257(9) 0.0195(8) 0.0014(7) -0.0051(7) -0.0026(7)
C00J 0.0165(8) 0.0161(8) 0.0198(8) -0.0015(6) -0.0069(7) -0.0038(6)
C00K 0.0185(8) 0.0105(7) 0.0161(8) 0.0006(6) -0.0066(6) -0.0055(6)
C00L 0.0147(8) 0.0124(7) 0.0161(8) 0.0027(6) -0.0057(6) -0.0068(6)
C00M 0.0196(8) 0.0157(8) 0.0155(8) 0.0042(6) -0.0063(7) -0.0059(6)
C00N 0.0160(8) 0.0279(9) 0.0157(8) 0.0008(7) -0.0063(7) -0.0084(7)
C00O 0.0187(8) 0.0188(8) 0.0136(8) 0.0027(6) -0.0063(6) -0.0058(7)
C00P 0.0271(9) 0.0175(8) 0.0177(8) 0.0055(6) -0.0108(7) -0.0073(7)
C00Q 0.0207(8) 0.0159(8) 0.0195(8) -0.0001(6) -0.0086(7) 0.0009(7)
C00R 0.0227(9) 0.0176(8) 0.0170(8) 0.0048(6) -0.0035(7) -0.0084(7)
C00S 0.0205(8) 0.0181(8) 0.0172(8) 0.0009(6) -0.0048(7) -0.0068(7)
C00T 0.0179(8) 0.0132(7) 0.0206(8) -0.0017(6) -0.0037(7) -0.0054(6)
C00U 0.0209(8) 0.0114(7) 0.0174(8) 0.0018(6) -0.0066(7) -0.0044(6)
C00V 0.0163(8) 0.0118(7) 0.0203(8) 0.0021(6) -0.0059(7) -0.0045(6)
C00W 0.0187(8) 0.0137(7) 0.0162(8) -0.0014(6) -0.0059(7) -0.0046(6)
C00X 0.0174(8) 0.0196(8) 0.0209(8) 0.0060(7) -0.0080(7) -0.0098(7)
C00Y 0.0167(8) 0.0205(8) 0.0195(9) 0.0000(7) -0.0067(7) -0.0056(7)
C00Z 0.0177(8) 0.0210(8) 0.0208(9) 0.0046(7) -0.0076(7) -0.0054(7)
C010 0.0220(9) 0.0160(8) 0.0220(9) 0.0041(7) -0.0077(7) -0.0098(7)
C011 0.0171(8) 0.0245(9) 0.0221(9) 0.0016(7) -0.0014(7) -0.0119(7)
C012 0.0243(9) 0.0147(8) 0.0206(8) 0.0033(6) -0.0115(7) -0.0063(7)
C013 0.0166(8) 0.0189(8) 0.0181(8) 0.0044(7) -0.0058(7) -0.0058(6)
C014 0.0246(9) 0.0161(8) 0.0203(8) 0.0031(6) -0.0116(7) -0.0106(7)
C015 0.0268(9) 0.0162(8) 0.0172(8) -0.0028(6) -0.0073(7) -0.0062(7)
C016 0.0316(10) 0.0204(9) 0.0201(9) 0.0007(7) -0.0145(8) -0.0105(7)
C017 0.0222(9) 0.0198(9) 0.0266(9) -0.0004(7) -0.0088(7) -0.0056(7)
C018 0.0206(9) 0.0240(9) 0.0252(9) 0.0029(7) -0.0093(7) -0.0136(7)
C019 0.0168(8) 0.0209(9) 0.0229(9) 0.0004(7) -0.0062(7) -0.0034(7)
C01A 0.0175(9) 0.0294(10) 0.0326(10) -0.0003(8) -0.0102(8) -0.0060(8)
C01B 0.0200(8) 0.0145(8) 0.0186(8) 0.0024(6) -0.0072(7) -0.0074(6)
C01C 0.0187(8) 0.0162(8) 0.0196(8) -0.0015(6) -0.0034(7) -0.0016(7)
C01D 0.0281(9) 0.0123(8) 0.0167(8) 0.0029(6) -0.0050(7) -0.0053(7)
C01E 0.0226(9) 0.0130(8) 0.0256(9) 0.0023(7) -0.0064(7) -0.0083(7)
C01F 0.0262(9) 0.0187(8) 0.0194(8) -0.0015(7) -0.0057(7) -0.0122(7)
C01G 0.0200(9) 0.0233(9) 0.0209(9) 0.0018(7) -0.0048(7) -0.0077(7)
C01H 0.0198(8) 0.0238(9) 0.0147(8) 0.0047(6) -0.0069(7) -0.0082(7)
C01I 0.0251(9) 0.0198(8) 0.0274(9) 0.0017(7) -0.0129(8) -0.0117(7)
C01J 0.0256(9) 0.0123(8) 0.0251(9) -0.0008(7) -0.0120(7) -0.0028(7)
C01K 0.0241(9) 0.0110(7) 0.0214(9) -0.0001(6) -0.0078(7) -0.0051(6)
C01L 0.0227(9) 0.0250(9) 0.0213(9) 0.0057(7) -0.0068(7) -0.0073(7)
C01M 0.0238(9) 0.0143(8) 0.0236(9) 0.0004(7) -0.0060(7) -0.0089(7)
C01N 0.0253(9) 0.0222(9) 0.0310(10) -0.0040(8) -0.0093(8) -0.0095(8)
C01O 0.0208(9) 0.0138(8) 0.0238(9) 0.0039(6) -0.0108(7) -0.0014(7)
C01P 0.0204(9) 0.0274(9) 0.0219(9) 0.0020(7) -0.0061(7) -0.0091(7)
C01Q 0.0186(9) 0.0276(10) 0.0225(9) -0.0008(7) -0.0083(7) 0.0020(7)
C01R 0.0257(9) 0.0187(8) 0.0199(9) -0.0048(7) -0.0055(7) -0.0058(7)
C01S 0.0266(10) 0.0192(9) 0.0260(9) 0.0056(7) -0.0071(8) -0.0034(7)
C01T 0.0287(9) 0.0169(8) 0.0213(9) 0.0032(7) -0.0090(7) -0.0113(7)
C01U 0.0275(9) 0.0211(9) 0.0176(8) 0.0061(7) -0.0068(7) -0.0147(7)
C01V 0.0173(8) 0.0142(8) 0.0216(8) -0.0012(6) -0.0086(7) -0.0004(6)
C01W 0.0262(10) 0.0264(10) 0.0285(10) -0.0049(8) -0.0114(8) -0.0040(8)
C01X 0.0225(9) 0.0379(11) 0.0215(9) 0.0081(8) -0.0033(8) -0.0049(8)
C01Y 0.0170(8) 0.0309(10) 0.0236(9) 0.0005(7) -0.0075(7) -0.0106(7)
C01Z 0.0246(10) 0.0353(11) 0.0183(9) -0.0039(8) -0.0069(8) 0.0038(8)
C020 0.0235(9) 0.0293(10) 0.0236(9) 0.0041(8) -0.0074(8) -0.0087(8)
C021 0.0255(10) 0.0337(11) 0.0245(10) -0.0050(8) -0.0058(8) -0.0086(8)
C022 0.0350(11) 0.0423(12) 0.0314(11) 0.0157(9) -0.0125(9) -0.0200(10)
C023 0.0266(10) 0.0583(15) 0.0180(9) -0.0063(9) -0.0020(8) -0.0140(10)
C024 0.0289(11) 0.0643(15) 0.0191(10) 0.0128(10) -0.0087(8) -0.0245(10)

loop_
_atom_type_symbol
_atom_type_description
_atom_type_scat_dispersion_real
_atom_type_scat_dispersion_imag
_atom_type_scat_source
C C 0.0181 0.0091 'International Tables Vol C Tables 4.2.6.8 and 6.1.1.4'
H H 0.0000 0.0000 'International Tables Vol C Tables 4.2.6.8 and 6.1.1.4'
Fe Fe -1.1336 3.1974 'International Tables Vol C Tables 4.2.6.8 and 6.1.1.4'

loop_
_exptl_crystal_face_index_h
_exptl_crystal_face_index_k
_exptl_crystal_face_index_l
_exptl_crystal_face_perp_dist
-8 -1 -1 0.0456
2 8 0 0.0095
-2 -9 -1 0.0686
8 0 2 0.0552
2 0 11 0.0971
-2 0 -11 0.1312
-2 2 -11 0.1138

loop_
_geom_angle_atom_site_label_1
_geom_angle_atom_site_label_2
_geom_angle_atom_site_label_3
_geom_angle
_geom_angle_site_symmetry_1
_geom_angle_site_symmetry_3
_geom_angle_publ_flag
C006 Fe01 C009 40.89(6) . . ?
C006 Fe01 C00P 155.63(7) . . ?
C006 Fe01 C00R 162.45(7) . . ?
C006 Fe01 C00U 68.50(7) . . ?
C00P Fe01 C009 161.66(7) . . ?
C00R Fe01 C009 125.68(7) . . ?
C00R Fe01 C00P 40.42(7) . . ?
C00U Fe01 C009 40.66(6) . . ?
C00U Fe01 C00P 124.39(7) . . ?
C00U Fe01 C00R 108.54(7) . . ?
C00X Fe01 C006 41.21(7) . . ?
C00X Fe01 C009 69.08(7) . . ?
C00X Fe01 C00P 119.61(7) . . ?
C00X Fe01 C00R 155.41(7) . . ?
C00X Fe01 C00U 68.60(7) . . ?
C00X Fe01 C010 161.43(7) . . ?
C00X Fe01 C014 40.82(7) . . ?
C00X Fe01 C01K 123.47(7) . . ?
C00X Fe01 C01O 105.65(7) . . ?
C010 Fe01 C006 125.21(7) . . ?
C010 Fe01 C009 108.84(7) . . ?
C010 Fe01 C00P 68.30(7) . . ?
C010 Fe01 C00R 40.66(7) . . ?
C010 Fe01 C00U 122.65(7) . . ?
C010 Fe01 C014 157.07(7) . . ?
C010 Fe01 C01K 40.86(7) . . ?
C010 Fe01 C01O 68.67(7) . . ?
C014 Fe01 C006 68.70(7) . . ?
C014 Fe01 C009 68.53(6) . . ?
C014 Fe01 C00P 106.64(7) . . ?
C014 Fe01 C00R 121.07(7) . . ?
C014 Fe01 C00U 40.47(7) . . ?
C014 Fe01 C01O 122.93(7) . . ?
C01K Fe01 C006 107.41(7) . . ?
C01K Fe01 C009 122.14(7) . . ?
C01K Fe01 C00P 68.40(7) . . ?
C01K Fe01 C00R 68.48(7) . . ?
C01K Fe01 C00U 158.03(7) . . ?
C01K Fe01 C014 160.11(7) . . ?
C01K Fe01 C01O 40.91(7) . . ?
C01O Fe01 C006 120.54(7) . . ?
C01O Fe01 C009 156.99(7) . . ?
C01O Fe01 C00P 40.52(7) . . ?
C01O Fe01 C00R 68.30(7) . . ?
C01O Fe01 C00U 160.08(7) . . ?
C005 Fe02 C00B 40.47(6) . . ?
C005 Fe02 C015 158.92(7) . . ?
C008 Fe02 C005 40.52(7) . . ?
C008 Fe02 C00B 68.49(6) . . ?
C008 Fe02 C00C 68.78(7) . . ?
C008 Fe02 C00Q 122.14(7) . . ?
C008 Fe02 C015 121.88(7) . . ?
C008 Fe02 C01C 106.44(7) . . ?
C008 Fe02 C01D 158.62(7) . . ?
C00C Fe02 C005 68.37(6) . . ?
C00C Fe02 C00B 40.84(6) . . ?
C00C Fe02 C015 121.22(7) . . ?
C00C Fe02 C01C 156.66(7) . . ?
C00M Fe02 C005 68.40(7) . . ?
C00M Fe02 C008 40.70(7) . . ?
C00M Fe02 C00B 68.94(6) . . ?
C00M Fe02 C00C 41.28(7) . . ?
C00M Fe02 C00Q 156.76(7) . . ?
C00M Fe02 C015 105.52(7) . . ?
C00M Fe02 C01C 120.25(7) . . ?
C00M Fe02 C01D 160.05(7) . . ?
C00M Fe02 C01M 122.52(7) . . ?
C00Q Fe02 C005 108.89(7) . . ?
C00Q Fe02 C00B 124.98(7) . . ?
C00Q Fe02 C00C 161.12(7) . . ?
C00Q Fe02 C015 68.29(7) . . ?
C00Q Fe02 C01C 40.61(7) . . ?
C015 Fe02 C00B 158.17(7) . . ?
C01C Fe02 C005 123.70(7) . . ?
C01C Fe02 C00B 160.58(7) . . ?
C01C Fe02 C015 40.52(7) . . ?
C01D Fe02 C005 123.85(7) . . ?
C01D Fe02 C00B 109.10(7) . . ?
C01D Fe02 C00C 124.24(7) . . ?
C01D Fe02 C00Q 40.56(7) . . ?
C01D Fe02 C015 68.53(7) . . ?
C01D Fe02 C01C 68.39(7) . . ?
C01M Fe02 C005 159.46(7) . . ?
C01M Fe02 C008 158.57(7) . . ?
C01M Fe02 C00B 123.22(7) . . ?
C01M Fe02 C00C 107.33(7) . . ?
C01M Fe02 C00Q 68.29(7) . . ?
C01M Fe02 C015 40.75(7) . . ?
C01M Fe02 C01C 68.33(7) . . ?
C01M Fe02 C01D 40.74(7) . . ?
C00D Fe03 C00L 40.99(6) . . ?
C00D Fe03 C00V 68.39(7) . . ?
C00D Fe03 C011 157.44(7) . . ?
C00D Fe03 C01E 108.04(7) . . ?
C00D Fe03 C01U 122.25(7) . . ?
C00E Fe03 C00D 41.17(6) . . ?
C00E Fe03 C00L 69.19(6) . . ?
C00E Fe03 C00T 40.78(7) . . ?
C00E Fe03 C00V 68.56(7) . . ?
C00E Fe03 C011 120.33(7) . . ?
C00E Fe03 C018 157.05(7) . . ?
C00E Fe03 C01E 122.09(7) . . ?
C00E Fe03 C01F 159.59(7) . . ?
C00E Fe03 C01U 105.46(7) . . ?
C00T Fe03 C00D 68.76(7) . . ?
C00T Fe03 C00L 68.79(7) . . ?
C00T Fe03 C00V 40.69(7) . . ?
C00T Fe03 C011 105.44(7) . . ?
C00T Fe03 C01E 157.46(7) . . ?
C00T Fe03 C01F 159.16(7) . . ?
C00T Fe03 C01U 120.76(7) . . ?
C00V Fe03 C00L 40.56(6) . . ?
C011 Fe03 C00L 159.15(7) . . ?
C011 Fe03 C00V 122.25(7) . . ?
C011 Fe03 C01E 68.52(7) . . ?
C018 Fe03 C00D 160.67(7) . . ?
C018 Fe03 C00L 124.07(7) . . ?
C018 Fe03 C00T 121.91(7) . . ?
C018 Fe03 C00V 108.19(7) . . ?
C018 Fe03 C011 40.75(7) . . ?
C018 Fe03 C01E 68.53(7) . . ?
C018 Fe03 C01F 40.72(7) . . ?
C018 Fe03 C01U 68.40(7) . . ?
C01E Fe03 C00L 124.36(7) . . ?
C01E Fe03 C00V 160.73(7) . . ?
C01F Fe03 C00D 124.33(7) . . ?
C01F Fe03 C00L 109.30(7) . . ?
C01F Fe03 C00V 124.39(7) . . ?
C01F Fe03 C011 68.58(7) . . ?
C01F Fe03 C01E 40.80(7) . . ?
C01F Fe03 C01U 68.50(7) . . ?
C01U Fe03 C00L 159.62(7) . . ?
C01U Fe03 C00V 157.49(7) . . ?
C01U Fe03 C011 40.61(7) . . ?
C01U Fe03 C01E 40.69(7) . . ?
C00W Fe04 C00K 41.10(7) . . ?
C00W Fe04 C012 68.78(7) . . ?
C00W Fe04 C016 155.84(7) . . ?
C00W Fe04 C01B 68.50(7) . . ?
C00W Fe04 C01I 119.78(7) . . ?
C00W Fe04 C01J 123.72(7) . . ?
C00W Fe04 C01R 161.33(7) . . ?
C00W Fe04 C01T 105.90(7) . . ?
C012 Fe04 C00K 68.43(6) . . ?
C012 Fe04 C016 107.55(7) . . ?
C012 Fe04 C01B 40.42(7) . . ?
C012 Fe04 C01R 123.14(7) . . ?
C016 Fe04 C00K 161.71(7) . . ?
C016 Fe04 C01B 125.11(7) . . ?
C016 Fe04 C01R 40.35(7) . . ?
C01B Fe04 C00K 40.44(6) . . ?
C01I Fe04 C00K 156.85(7) . . ?
C01I Fe04 C012 122.35(7) . . ?
C01I Fe04 C016 40.56(7) . . ?
C01I Fe04 C01B 159.87(7) . . ?
C01I Fe04 C01J 68.49(7) . . ?
C01I Fe04 C01R 68.20(8) . . ?
C01J Fe04 C00K 108.92(7) . . ?
C01J Fe04 C012 159.21(8) . . ?
C01J Fe04 C016 68.12(7) . . ?
C01J Fe04 C01B 124.22(7) . . ?
C01J Fe04 C01R 40.47(7) . . ?
C01R Fe04 C00K 125.75(7) . . ?
C01R Fe04 C01B 110.16(7) . . ?
C01T Fe04 C00K 122.08(7) . . ?
C01T Fe04 C012 158.51(7) . . ?
C01T Fe04 C016 68.32(7) . . ?
C01T Fe04 C01B 158.85(7) . . ?
C01T Fe04 C01I 40.82(7) . . ?
C01T Fe04 C01J 40.74(7) . . ?
C01T Fe04 C01R 68.27(7) . . ?
C01V Fe04 C00K 69.09(7) . . ?
C01V Fe04 C00W 41.34(7) . . ?
C01V Fe04 C012 40.61(7) . . ?
C01V Fe04 C016 120.28(7) . . ?
C01V Fe04 C01B 68.35(7) . . ?
C01V Fe04 C01I 104.92(7) . . ?
C01V Fe04 C01J 159.50(7) . . ?
C01V Fe04 C01R 156.93(7) . . ?
C01V Fe04 C01T 121.78(7) . . ?
C008 C005 Fe02 69.32(9) . . ?
C008 C005 C00B 109.11(14) . . ?
C00B C005 Fe02 70.84(9) . . ?
C009 C006 Fe01 70.48(9) . . ?
C00X C006 Fe01 68.74(9) . . ?
C00X C006 C009 108.06(14) . . ?
C013 C006 Fe01 125.60(12) . . ?
C013 C006 C009 127.55(15) . . ?
C013 C006 C00X 124.38(15) . . ?
C00S C007 C01H 121.23(16) . . ?
C019 C007 C00S 118.78(15) . . ?
C019 C007 C01H 119.91(16) . . ?
C005 C008 Fe02 70.16(9) . . ?
C00M C008 Fe02 69.35(9) . . ?
C00M C008 C005 108.22(15) . . ?
C006 C009 Fe01 68.63(9) . . ?
C006 C009 C00K 126.90(15) . . ?
C00K C009 Fe01 137.27(12) . . ?
C00U C009 Fe01 68.90(9) . . ?
C00U C009 C006 106.88(14) . . ?
C00U C009 C00K 124.98(15) . . ?
C00G C00A C00D 179.03(19) . . ?
C005 C00B Fe02 68.69(9) . . ?
C005 C00B C00C 106.79(14) . . ?
C005 C00B C00L 125.11(14) . . ?
C00C C00B Fe02 68.44(9) . . ?
C00C C00B C00L 127.23(15) . . ?
C00L C00B Fe02 136.02(12) . . ?
C00B C00C Fe02 70.72(9) . . ?
C00M C00C Fe02 68.73(9) . . ?
C00M C00C C00B 107.87(14) . . ?
C00O C00C Fe02 125.63(12) . . ?
C00O C00C C00B 127.31(15) . . ?
C00O C00C C00M 124.82(15) . . ?
C00A C00D Fe03 125.66(12) . . ?
C00A C00D C00E 126.08(15) . . ?
C00A C00D C00L 125.72(15) . . ?
C00E C00D Fe03 68.94(9) . . ?
C00E C00D C00L 108.19(14) . . ?
C00L C00D Fe03 70.31(9) . . ?
C00D C00E Fe03 69.88(9) . . ?
C00T C00E Fe03 69.95(9) . . ?
C00T C00E C00D 107.95(15) . . ?
C01L C00F C00Z 120.29(17) . . ?
C01P C00F C00Z 120.53(16) . . ?
C01P C00F C01L 119.14(16) . . ?
C00A C00G C00H 178.88(18) . . ?
C017 C00H C00G 120.56(16) . . ?
C017 C00H C01G 119.45(16) . . ?
C01G C00H C00G 119.99(16) . . ?
C01Y C00I C00S 119.92(16) . . ?
C00Y C00J C00W 176.00(18) . . ?
C009 C00K Fe04 136.66(12) . . ?
C00W C00K Fe04 68.34(9) . . ?
C00W C00K C009 127.44(15) . . ?
C01B C00K Fe04 69.38(9) . . ?
C01B C00K C009 124.44(15) . . ?
C01B C00K C00W 107.01(14) . . ?
C00B C00L Fe03 135.59(11) . . ?
C00D C00L Fe03 68.69(9) . . ?
C00D C00L C00B 127.14(15) . . ?
C00V C00L Fe03 69.09(9) . . ?
C00V C00L C00B 125.16(15) . . ?
C00V C00L C00D 106.78(14) . . ?
C008 C00M Fe02 69.94(10) . . ?
C008 C00M C00C 108.00(14) . . ?
C00C C00M Fe02 69.99(9) . . ?
C020 C00N C00Y 119.45(16) . . ?
C020 C00N C021 119.20(17) . . ?
C021 C00N C00Y 121.32(17) . . ?
C01H C00O C00C 175.88(18) . . ?
C00R C00P Fe01 69.69(10) . . ?
C00R C00P C01O 108.26(15) . . ?
C01O C00P Fe01 69.37(10) . . ?
C01C C00Q Fe02 69.79(10) . . ?
C01D C00Q Fe02 69.58(10) . . ?
C01D C00Q C01C 108.20(16) . . ?
C00P C00R Fe01 69.89(10) . . ?
C00P C00R C010 107.95(16) . . ?
C010 C00R Fe01 69.01(10) . . ?
C00I C00S C007 120.62(16) . . ?
C00E C00T Fe03 69.27(9) . . ?
C00E C00T C00V 108.03(15) . . ?
C00V C00T Fe03 69.99(9) . . ?
C009 C00U Fe01 70.44(9) . . ?
C014 C00U Fe01 69.32(9) . . ?
C014 C00U C009 108.77(15) . . ?
C00L C00V Fe03 70.34(9) . . ?
C00T C00V Fe03 69.32(9) . . ?
C00T C00V C00L 109.05(15) . . ?
C00J C00W Fe04 124.18(12) . . ?
C00J C00W C00K 127.60(15) . . ?
C00J C00W C01V 124.63(15) . . ?
C00K C00W Fe04 70.56(9) . . ?
C01V C00W Fe04 69.01(9) . . ?
C01V C00W C00K 107.73(15) . . ?
C006 C00X Fe01 70.04(9) . . ?
C014 C00X Fe01 69.96(10) . . ?
C014 C00X C006 107.80(15) . . ?
C00J C00Y C00N 175.05(18) . . ?
C013 C00Z C00F 175.75(19) . . ?
C00R C010 Fe01 70.33(10) . . ?
C00R C010 C01K 108.16(16) . . ?
C01K C010 Fe01 69.68(10) . . ?
C018 C011 Fe03 69.33(10) . . ?
C01U C011 Fe03 69.64(10) . . ?
C01U C011 C018 107.73(16) . . ?
C01B C012 Fe04 70.10(10) . . ?
C01V C012 Fe04 68.94(10) . . ?
C01V C012 C01B 108.19(15) . . ?
C00Z C013 C006 175.22(18) . . ?
C00U C014 Fe01 70.21(9) . . ?
C00U C014 C00X 108.49(15) . . ?
C00X C014 Fe01 69.22(9) . . ?
C01C C015 Fe02 69.66(10) . . ?
C01C C015 C01M 107.63(15) . . ?
C01M C015 Fe02 69.11(10) . . ?
C01I C016 Fe04 69.16(10) . . ?
C01R C016 Fe04 69.91(10) . . ?
C01R C016 C01I 108.09(16) . . ?
C01A C017 C00H 120.04(17) . . ?
C011 C018 Fe03 69.92(10) . . ?
C01F C018 Fe03 69.71(10) . . ?
C01F C018 C011 108.25(16) . . ?
C01N C019 C007 120.26(17) . . ?
C01Q C01A C017 120.49(18) . . ?
C00K C01B Fe04 70.18(9) . . ?
C012 C01B Fe04 69.48(10) . . ?
C012 C01B C00K 108.94(15) . . ?
C00Q C01C Fe02 69.60(10) . . ?
C015 C01C Fe02 69.82(10) . . ?
C015 C01C C00Q 108.09(16) . . ?
C00Q C01D Fe02 69.86(10) . . ?
C00Q C01D C01M 107.77(15) . . ?
C01M C01D Fe02 69.43(10) . . ?
C01F C01E Fe03 69.36(10) . . ?
C01U C01E Fe03 69.59(10) . . ?
C01U C01E C01F 107.72(16) . . ?
C018 C01F Fe03 69.57(10) . . ?
C018 C01F C01E 107.97(16) . . ?
C01E C01F Fe03 69.84(10) . . ?
C01S C01G C00H 120.07(17) . . ?
C00O C01H C007 174.91(19) . . ?
C016 C01I Fe04 70.27(10) . . ?
C016 C01I C01T 107.95(16) . . ?
C01T C01I Fe04 69.54(10) . . ?
C01R C01J Fe04 70.17(10) . . ?
C01R C01J C01T 107.98(16) . . ?
C01T C01J Fe04 69.35(10) . . ?
C010 C01K Fe01 69.46(10) . . ?
C010 C01K C01O 107.79(15) . . ?
C01O C01K Fe01 69.82(9) . . ?
C01X C01L C00F 120.01(18) . . ?
C015 C01M Fe02 70.14(10) . . ?
C01D C01M Fe02 69.83(10) . . ?
C01D C01M C015 108.30(16) . . ?
C019 C01N C01Y 120.42(17) . . ?
C00P C01O Fe01 70.12(10) . . ?
C00P C01O C01K 107.83(16) . . ?
C01K C01O Fe01 69.27(9) . . ?
C01W C01P C00F 120.08(18) . . ?
C01A C01Q C01S 119.85(17) . . ?
C016 C01R Fe04 69.75(10) . . ?
C016 C01R C01J 108.09(16) . . ?
C01J C01R Fe04 69.35(10) . . ?
C01G C01S C01Q 120.09(18) . . ?
C01I C01T Fe04 69.64(10) . . ?
C01J C01T Fe04 69.91(10) . . ?
C01J C01T C01I 107.89(16) . . ?
C011 C01U Fe03 69.75(10) . . ?
C011 C01U C01E 108.33(16) . . ?
C01E C01U Fe03 69.73(10) . . ?
C00W C01V Fe04 69.66(9) . . ?
C012 C01V Fe04 70.45(10) . . ?
C012 C01V C00W 108.13(15) . . ?
C01P C01W C01Z 120.41(19) . . ?
C01Z C01X C01L 120.50(19) . . ?
C00I C01Y C01N 119.95(16) . . ?
C01X C01Z C01W 119.86(18) . . ?
C022 C020 C00N 120.11(19) . . ?
C00N C021 C023 120.0(2) . . ?
C024 C022 C020 120.7(2) . . ?
C024 C023 C021 120.1(2) . . ?
C023 C024 C022 119.99(19) . . ?

loop_
_geom_bond_atom_site_label_1
_geom_bond_atom_site_label_2
_geom_bond_distance
_geom_bond_site_symmetry_2
_geom_bond_publ_flag
Fe01 C006 2.0535(16) . ?
Fe01 C009 2.0783(16) . ?
Fe01 C00P 2.0608(17) . ?
Fe01 C00R 2.0582(17) . ?
Fe01 C00U 2.0577(16) . ?
Fe01 C00X 2.0361(17) . ?
Fe01 C010 2.0407(17) . ?
Fe01 C014 2.0460(16) . ?
Fe01 C01K 2.0435(16) . ?
Fe01 C01O 2.0509(17) . ?
Fe02 C005 2.0547(16) . ?
Fe02 C008 2.0436(17) . ?
Fe02 C00B 2.0833(16) . ?
Fe02 C00C 2.0527(17) . ?
Fe02 C00M 2.0358(17) . ?
Fe02 C00Q 2.0506(17) . ?
Fe02 C015 2.0553(17) . ?
Fe02 C01C 2.0531(17) . ?
Fe02 C01D 2.0470(17) . ?
Fe02 C01M 2.0416(17) . ?
Fe03 C00D 2.0496(16) . ?
Fe03 C00E 2.0370(17) . ?
Fe03 C00L 2.0715(16) . ?
Fe03 C00T 2.0460(16) . ?
Fe03 C00V 2.0548(16) . ?
Fe03 C011 2.0527(17) . ?
Fe03 C018 2.0448(17) . ?
Fe03 C01E 2.0531(17) . ?
Fe03 C01F 2.0467(17) . ?
Fe03 C01U 2.0512(17) . ?
Fe04 C00K 2.0735(16) . ?
Fe04 C00W 2.0435(16) . ?
Fe04 C012 2.0546(17) . ?
Fe04 C016 2.0600(17) . ?
Fe04 C01B 2.0628(17) . ?
Fe04 C01I 2.0453(17) . ?
Fe04 C01J 2.0512(17) . ?
Fe04 C01R 2.0621(18) . ?
Fe04 C01T 2.0438(18) . ?
Fe04 C01V 2.0348(17) . ?
C005 C008 1.419(2) . ?
C005 C00B 1.432(2) . ?
C006 C009 1.443(2) . ?
C006 C00X 1.439(2) . ?
C006 C013 1.429(2) . ?
C007 C00S 1.403(2) . ?
C007 C019 1.398(2) . ?
C007 C01H 1.438(2) . ?
C008 C00M 1.419(2) . ?
C009 C00K 1.463(2) . ?
C009 C00U 1.437(2) . ?
C00A C00D 1.425(2) . ?
C00A C00G 1.202(3) . ?
C00B C00C 1.443(2) . ?
C00B C00L 1.463(2) . ?
C00C C00M 1.441(2) . ?
C00C C00O 1.427(2) . ?
C00D C00E 1.437(2) . ?
C00D C00L 1.443(2) . ?
C00E C00T 1.423(2) . ?
C00F C00Z 1.437(2) . ?
C00F C01L 1.402(2) . ?
C00F C01P 1.399(3) . ?
C00G C00H 1.438(2) . ?
C00H C017 1.396(3) . ?
C00H C01G 1.397(3) . ?
C00I C00S 1.388(2) . ?
C00I C01Y 1.386(3) . ?
C00J C00W 1.432(2) . ?
C00J C00Y 1.200(3) . ?
C00K C00W 1.445(2) . ?
C00K C01B 1.430(2) . ?
C00L C00V 1.430(2) . ?
C00N C00Y 1.442(2) . ?
C00N C020 1.394(3) . ?
C00N C021 1.396(3) . ?
C00O C01H 1.200(2) . ?
C00P C00R 1.423(3) . ?
C00P C01O 1.424(3) . ?
C00Q C01C 1.424(2) . ?
C00Q C01D 1.420(3) . ?
C00R C010 1.424(2) . ?
C00T C00V 1.426(2) . ?
C00U C014 1.419(2) . ?
C00W C01V 1.439(2) . ?
C00X C014 1.424(2) . ?
C00Z C013 1.200(3) . ?
C010 C01K 1.426(2) . ?
C011 C018 1.427(3) . ?
C011 C01U 1.424(3) . ?
C012 C01B 1.423(2) . ?
C012 C01V 1.419(3) . ?
C015 C01C 1.423(3) . ?
C015 C01M 1.426(3) . ?
C016 C01I 1.423(3) . ?
C016 C01R 1.422(3) . ?
C017 C01A 1.386(3) . ?
C018 C01F 1.424(3) . ?
C019 C01N 1.385(3) . ?
C01A C01Q 1.382(3) . ?
C01D C01M 1.423(3) . ?
C01E C01F 1.429(3) . ?
C01E C01U 1.427(3) . ?
C01G C01S 1.388(3) . ?
C01I C01T 1.426(3) . ?
C01J C01R 1.423(3) . ?
C01J C01T 1.425(3) . ?
C01K C01O 1.431(2) . ?
C01L C01X 1.387(3) . ?
C01N C01Y 1.390(3) . ?
C01P C01W 1.386(3) . ?
C01Q C01S 1.393(3) . ?
C01W C01Z 1.387(3) . ?
C01X C01Z 1.382(3) . ?
C020 C022 1.383(3) . ?
C021 C023 1.397(3) . ?
C022 C024 1.379(3) . ?
C023 C024 1.378(4) . ?

loop_
_exptl_oxdiff_crystal_face_indexfrac_h
_exptl_oxdiff_crystal_face_indexfrac_k
_exptl_oxdiff_crystal_face_indexfrac_l
_exptl_oxdiff_crystal_face_x
_exptl_oxdiff_crystal_face_y
_exptl_oxdiff_crystal_face_z
-7.7082 -1.2317 -1.2292 0.9824 0.1840 -0.0326
1.8713 8.4914 -0.1425 0.0801 -0.9967 0.0092
-1.9986 -8.5005 -0.5867 -0.0803 0.9940 -0.0738
7.6313 0.3643 1.7714 -0.9938 -0.0796 0.0782
1.9937 -0.0803 11.2687 -0.0099 0.0673 0.9977
-2.0522 -0.1729 -11.2792 0.0075 -0.0377 -0.9993
-1.7780 1.6955 -10.9800 0.0519 -0.2540 -0.9658
